data_7048275
loop_
_publ_author_name
'Petzold, Holm'
'H\"orner, Gerald'
'Schnaubelt, Linda'
'R\"uffer, Tobias'

_publ_section_title
;
 Slow spin crossover in bis-meridional Fe<sup>2+</sup> complexes through
 spin-state auto-adaptive N6/N8 coordination.
;
_journal_issue 48
_journal_name_full 'Dalton transactions (Cambridge, England : 2003)'
_journal_page_first 17257
_journal_page_last 17265
_journal_paper_doi 10.1039/c8dt03652g
_journal_volume 47
_journal_year 2018
_chemical_formula_moiety 'C36 H26 N10 Zn, 2(Cl O4)'
_chemical_formula_sum 'C36 H26 Cl2 N10 O8 Zn'
_chemical_formula_weight 862.94
_space_group_crystal_system orthorhombic
_space_group_IT_number 33
_space_group_name_Hall 'P 2c -2n'
_space_group_name_H-M_alt 'P n a 21'
_symmetry_space_group_name_Hall 'P 2c -2n'
_symmetry_space_group_name_H-M 'P n a 21'
_atom_sites_solution_hydrogens geom
_audit_creation_method SHELXL-2013
_audit_update_record
;
2018-08-07 deposited with the CCDC.
2018-11-22 downloaded from the CCDC.
;
_cell_angle_alpha 90
_cell_angle_beta 90
_cell_angle_gamma 90
_cell_formula_units_Z 4
_cell_length_a 23.1125(6)
_cell_length_b 12.5935(3)
_cell_length_c 13.1876(3)
_cell_measurement_reflns_used 5486
_cell_measurement_temperature 120
_cell_measurement_theta_max 64.6520
_cell_measurement_theta_min 3.3580
_cell_volume 3838.48(16)
_computing_cell_refinement 'CrysAlisPro 1.171.38.41l (Rigaku OD, 2015)'
_computing_data_collection 'CrysAlisPro 1.171.38.41l (Rigaku OD, 2015)'
_computing_data_reduction 'CrysAlisPro 1.171.38.41l (Rigaku OD, 2015)'
_computing_structure_refinement 'SHELXL-2013 (Sheldrick, 2013)'
_computing_structure_solution 'SHELXS-2013 (Sheldrick, 2013)'
_diffrn_ambient_temperature 120
_diffrn_measured_fraction_theta_full 0.995
_diffrn_measured_fraction_theta_max 0.995
_diffrn_measurement_device_type 'oxford gemini s'
_diffrn_measurement_method '\w scans'
_diffrn_radiation_type CuK\a
_diffrn_radiation_wavelength 1.54184
_diffrn_reflns_av_R_equivalents 0.0399
_diffrn_reflns_av_unetI/netI 0.0336
_diffrn_reflns_Laue_measured_fraction_full 0.995
_diffrn_reflns_Laue_measured_fraction_max 0.995
_diffrn_reflns_limit_h_max 23
_diffrn_reflns_limit_h_min -27
_diffrn_reflns_limit_k_max 14
_diffrn_reflns_limit_k_min -14
_diffrn_reflns_limit_l_max 15
_diffrn_reflns_limit_l_min -9
_diffrn_reflns_number 15447
_diffrn_reflns_point_group_measured_fraction_full 0.748
_diffrn_reflns_point_group_measured_fraction_max 0.748
_diffrn_reflns_theta_full 65.000
_diffrn_reflns_theta_max 64.995
_diffrn_reflns_theta_min 3.825
_exptl_absorpt_coefficient_mu 2.729
_exptl_absorpt_correction_T_max 1.00000
_exptl_absorpt_correction_T_min 0.52346
_exptl_absorpt_correction_type multi-scan
_exptl_absorpt_process_details
;
CrysAlisPro 1.171.38.41l (Rigaku Oxford Diffraction, 2015)
Empirical absorption correction using spherical harmonics,
 implemented in SCALE3 ABSPACK scaling algorithm.
;
_exptl_crystal_colour colorless
_exptl_crystal_density_diffrn 1.493
_exptl_crystal_description plate
_exptl_crystal_F_000 1760
_exptl_crystal_size_max 0.3
_exptl_crystal_size_mid 0.3
_exptl_crystal_size_min 0.08
_refine_diff_density_max 1.120
_refine_diff_density_min -0.669
_refine_diff_density_rms 0.097
_refine_ls_abs_structure_details
;
 Flack x determined using 1171 quotients [(I+)-(I-)]/[(I+)+(I-)]
 (Parsons and Flack (2004), Acta Cryst. A60, s61).
;
_refine_ls_abs_structure_Flack 0.033(17)
_refine_ls_extinction_method none
_refine_ls_goodness_of_fit_ref 1.048
_refine_ls_hydrogen_treatment constr
_refine_ls_matrix_type full
_refine_ls_number_parameters 529
_refine_ls_number_reflns 4891
_refine_ls_number_restraints 687
_refine_ls_restrained_S_all 1.054
_refine_ls_R_factor_all 0.1022
_refine_ls_R_factor_gt 0.0941
_refine_ls_shift/su_max 0.031
_refine_ls_shift/su_mean 0.001
_refine_ls_structure_factor_coef Fsqd
_refine_ls_weighting_details 'w=1/[\s^2^(Fo^2^)+(0.1703P)^2^+8.9869P] where P=(Fo^2^+2Fc^2^)/3'
_refine_ls_weighting_scheme calc
_refine_ls_wR_factor_gt 0.2638
_refine_ls_wR_factor_ref 0.2744
_reflns_Friedel_coverage 0.435
_reflns_Friedel_fraction_full 0.476
_reflns_Friedel_fraction_max 0.476
_reflns_number_gt 4262
_reflns_number_total 4891
_reflns_threshold_expression 'I > 2\s(I)'
_cod_data_source_file c8dt03652g2.cif
_cod_data_source_block shelx_CCDC1
_cod_depositor_comments 'Adding full bibliography for 7048274--7048276.cif.'
_cod_database_code 7048275
_shelx_space_group_comment
;
The symmetry employed for this shelxl refinement is uniquely defined
by the following loop, which should always be used as a source of
symmetry information in preference to the above space-group names.
They are only intended as comments.
;
_oxdiff_exptl_absorpt_empirical_full_min 0.629
_oxdiff_exptl_absorpt_empirical_full_max 1.616
_oxdiff_exptl_absorpt_empirical_details
;
Empirical correction (ABSPACK) includes:
- Absorption correction using spherical harmonics
- Frame scaling
;
_shelxl_version_number 2013-4

loop_
_space_group_symop_operation_xyz
'x, y, z'
'-x, -y, z+1/2'
'x+1/2, -y+1/2, z'
'-x+1/2, y+1/2, z+1/2'

loop_
_atom_site_label
_atom_site_type_symbol
_atom_site_fract_x
_atom_site_fract_y
_atom_site_fract_z
_atom_site_U_iso_or_equiv
_atom_site_adp_type
_atom_site_occupancy
_atom_site_site_symmetry_order
_atom_site_calc_flag
_atom_site_refinement_flags_posn
_atom_site_refinement_flags_adp
_atom_site_refinement_flags_occupancy
_atom_site_disorder_assembly
_atom_site_disorder_group
C3 C 0.7453(13) 0.846(2) 0.459(2) 0.155(8) Uani 1 1 d . U . . .
H1A H 0.7422 0.8269 0.5270 0.185 Uiso 1 1 calc R U . . .
C2 C 0.7944(13) 0.872(2) 0.4217(19) 0.147(7) Uani 1 1 d . U . . .
H2A H 0.8274 0.8700 0.4620 0.177 Uiso 1 1 calc R U . . .
C24 C 0.8694(5) 0.9070(10) 0.0676(10) 0.066(3) Uani 1 1 d . U . . .
C31 C 0.7403(4) 1.2216(8) 0.1937(7) 0.043(2) Uani 1 1 d D U . . .
C30 C 0.7833(5) 1.2930(10) 0.2313(9) 0.060(3) Uani 1 1 d D U . . .
H006 H 0.7777 1.3576 0.2639 0.072 Uiso 1 1 calc R U . . .
C20 C 0.7653(7) 0.6568(10) -0.0508(10) 0.072(3) Uani 1 1 d . U . . .
H007 H 0.7410 0.6055 -0.0786 0.087 Uiso 1 1 calc R U . . .
C29 C 0.8324(5) 1.2464(9) 0.2092(9) 0.060(3) Uani 1 1 d . U . . .
H009 H 0.8689 1.2740 0.2233 0.072 Uiso 1 1 calc R U . . .
C21 C 0.8269(7) 0.6422(12) -0.0401(11) 0.079(4) Uani 1 1 d . U . . .
H011 H 0.8439 0.5792 -0.0616 0.095 Uiso 1 1 calc R U . . .
C25 C 0.9292(5) 0.9103(11) 0.0782(13) 0.076(3) Uani 1 1 d . U . . .
H014 H 0.9519 0.8521 0.0607 0.092 Uiso 1 1 calc R U . . .
C23 C 0.8346(6) 0.8159(10) 0.0281(9) 0.064(3) Uani 1 1 d . U . . .
C26 C 0.9534(6) 0.9994(13) 0.1146(16) 0.096(5) Uani 1 1 d . U . . .
H016 H 0.9934 1.0027 0.1215 0.115 Uiso 1 1 calc R U . . .
C19 C 0.7456(6) 0.7539(11) -0.0160(10) 0.065(3) Uani 1 1 d . U . . .
H017 H 0.7059 0.7663 -0.0189 0.078 Uiso 1 1 calc R U . . .
C5 C 0.7001(9) 0.8853(11) 0.2954(13) 0.097(4) Uani 1 1 d . U . . .
C10 C 0.6223(7) 0.9388(10) 0.0734(15) 0.083(3) Uani 1 1 d . U . . .
C13 C 0.6970(8) 1.0444(12) -0.1345(10) 0.082(3) Uani 1 1 d . U . . .
C12 C 0.6433(9) 1.0427(13) -0.1858(14) 0.095(4) Uani 1 1 d . U . . .
H024 H 0.6365 1.0639 -0.2523 0.114 Uiso 1 1 calc R U . . .
C22 C 0.8591(7) 0.7171(12) -0.0003(12) 0.083(4) Uani 1 1 d . U . . .
H025 H 0.8984 0.7052 0.0093 0.100 Uiso 1 1 calc R U . . .
C11 C 0.6017(10) 1.0022(16) -0.1159(17) 0.115(5) Uani 1 1 d . U . . .
H026 H 0.5624 0.9919 -0.1265 0.138 Uiso 1 1 calc R U . . .
C14 C 0.7542(8) 1.0734(11) -0.1707(10) 0.076(3) Uani 1 1 d . U . . .
C28 C 0.8625(5) 1.0727(10) 0.1357(9) 0.055(2) Uani 1 1 d . U . . .
C6 C 0.6525(10) 0.8891(13) 0.2263(15) 0.107(4) Uani 1 1 d . U . . .
C1 C 0.7986(11) 0.9055(16) 0.3153(15) 0.116(5) Uani 1 1 d . U . . .
H031 H 0.8345 0.9238 0.2887 0.140 Uiso 1 1 calc R U . . .
C16 C 0.8180(9) 1.1130(14) -0.3052(13) 0.101(5) Uani 1 1 d . U . . .
H032 H 0.8255 1.1227 -0.3738 0.121 Uiso 1 1 calc R U . . .
C17 C 0.8617(10) 1.1148(13) -0.2375(12) 0.095(4) Uani 1 1 d . U . . .
H033 H 0.8994 1.1313 -0.2567 0.114 Uiso 1 1 calc R U . . .
C18 C 0.8477(9) 1.0907(13) -0.1365(11) 0.090(4) Uani 1 1 d . U . . .
H035 H 0.8781 1.0885 -0.0904 0.108 Uiso 1 1 calc R U . . .
C8 C 0.5482(11) 0.8744(16) 0.172(2) 0.133(6) Uani 1 1 d . U . . .
H037 H 0.5111 0.8534 0.1900 0.159 Uiso 1 1 calc R U . . .
C27 C 0.9213(5) 1.0845(12) 0.1414(13) 0.078(4) Uani 1 1 d . U . . .
H038 H 0.9382 1.1478 0.1626 0.093 Uiso 1 1 calc R U . . .
C4 C 0.6943(12) 0.8464(17) 0.3938(16) 0.128(6) Uani 1 1 d . U . . .
H040 H 0.6589 0.8215 0.4173 0.154 Uiso 1 1 calc R U . . .
C9 C 0.5601(9) 0.9126(15) 0.075(2) 0.119(5) Uani 1 1 d . U . . .
H041 H 0.5339 0.9202 0.0219 0.143 Uiso 1 1 calc R U . . .
C7 C 0.6006(10) 0.8679(15) 0.2502(18) 0.120(5) Uani 1 1 d . U . . .
H044 H 0.5928 0.8477 0.3166 0.144 Uiso 1 1 calc R U . . .
C15 C 0.7637(9) 1.0969(13) -0.2729(11) 0.089(4) Uani 1 1 d . U . . .
H047 H 0.7328 1.1014 -0.3179 0.107 Uiso 1 1 calc R U . . .
N1 N 0.7527(8) 0.9101(11) 0.2569(12) 0.103(4) Uani 1 1 d . U . . .
N2 N 0.6630(6) 0.9251(8) 0.1334(10) 0.083(3) Uani 1 1 d . U . . .
N3 N 0.6357(6) 0.9798(10) -0.0213(11) 0.088(3) Uani 1 1 d . U . . .
N4 N 0.6902(5) 1.0075(7) -0.0370(8) 0.064(2) Uani 1 1 d . U . . .
N5 N 0.7961(7) 1.0712(10) -0.1011(9) 0.085(3) Uani 1 1 d . U . . .
N6 N 0.7784(5) 0.8305(8) 0.0208(8) 0.064(2) Uani 1 1 d . U . . .
N7 N 0.8367(4) 0.9893(7) 0.0988(7) 0.0495(18) Uani 1 1 d . U . . .
N8 N 0.8227(4) 1.1551(8) 0.1643(7) 0.053(2) Uani 1 1 d . U . . .
N9 N 0.7661(4) 1.1362(7) 0.1534(6) 0.0454(18) Uani 1 1 d D U . . .
C32 C 0.6787(4) 1.2362(11) 0.2080(15) 0.068(8) Uani 0.68(4) 1 d DG U P A 1
C33 C 0.6542(6) 1.3312(9) 0.2401(17) 0.060(6) Uani 0.68(4) 1 d DG U P A 1
H146 H 0.6770 1.3917 0.2462 0.071 Uiso 0.68(4) 1 calc R U P A 1
C34 C 0.5955(6) 1.3358(10) 0.2631(14) 0.071(7) Uani 0.68(4) 1 d G U P A 1
H147 H 0.5791 1.3993 0.2846 0.086 Uiso 0.68(4) 1 calc R U P A 1
C35 C 0.5614(4) 1.2454(12) 0.2540(18) 0.077(7) Uani 0.68(4) 1 d G U P A 1
H148 H 0.5222 1.2484 0.2693 0.092 Uiso 0.68(4) 1 calc R U P A 1
C36 C 0.5860(5) 1.1504(10) 0.222(2) 0.102(12) Uani 0.68(4) 1 d G U P A 1
H149 H 0.5632 1.0899 0.2158 0.122 Uiso 0.68(4) 1 calc R U P A 1
N10 N 0.6446(5) 1.1458(10) 0.199(2) 0.078(7) Uani 0.68(4) 1 d DG U P A 1
C32' C 0.6785(6) 1.2337(19) 0.200(2) 0.043(8) Uani 0.32(4) 1 d DG U P A 2
C33' C 0.6511(11) 1.308(3) 0.262(3) 0.052(9) Uani 0.32(4) 1 d DG U P A 2
H156 H 0.6728 1.3498 0.3055 0.062 Uiso 0.32(4) 1 calc R U P A 2
C34' C 0.5913(11) 1.319(2) 0.258(3) 0.068(12) Uani 0.32(4) 1 d G U P A 2
H157 H 0.5730 1.3680 0.2997 0.081 Uiso 0.32(4) 1 calc R U P A 2
C35' C 0.5589(7) 1.256(3) 0.193(5) 0.11(2) Uani 0.32(4) 1 d G U P A 2
H158 H 0.5189 1.2630 0.1906 0.132 Uiso 0.32(4) 1 calc R U P A 2
C36' C 0.5863(10) 1.182(3) 0.131(5) 0.11(2) Uani 0.32(4) 1 d G U P A 2
H159 H 0.5646 1.1396 0.0874 0.137 Uiso 0.32(4) 1 calc R U P A 2
N10' N 0.6461(9) 1.171(2) 0.135(3) 0.056(9) Uani 0.32(4) 1 d DG U P A 2
Zn1 Zn 0.74725(6) 0.98110(13) 0.0865(2) 0.0736(6) Uani 1 1 d . U . . .
O1 O 0.9321(14) 0.174(3) 0.544(2) 0.0942(12) Uani 0.338(9) 1 d D U P B 1
O2 O 0.8713(11) 0.169(3) 0.407(2) 0.0942(12) Uani 0.338(9) 1 d D U P B 1
O3 O 0.9689(11) 0.185(2) 0.387(2) 0.0942(12) Uani 0.338(9) 1 d D U P B 1
O4 O 0.9295(13) 0.0319(19) 0.459(3) 0.0942(12) Uani 0.338(9) 1 d D U P B 1
Cl1 Cl 0.9252(12) 0.141(2) 0.443(2) 0.0942(12) Uani 0.338(9) 1 d D U P B 1
O1' O 0.9291(7) 0.1172(15) 0.5374(12) 0.0942(12) Uani 0.662(9) 1 d D U P B 2
O2' O 0.8759(6) 0.0842(13) 0.4000(13) 0.0942(12) Uani 0.662(9) 1 d D U P B 2
O3' O 0.9160(7) 0.2459(12) 0.4032(14) 0.0942(12) Uani 0.662(9) 1 d D U P B 2
O4' O 0.9725(6) 0.0956(13) 0.3900(13) 0.0942(12) Uani 0.662(9) 1 d D U P B 2
Cl1' Cl 0.9253(6) 0.1422(12) 0.4371(12) 0.0942(12) Uani 0.662(9) 1 d D U P B 2
O5 O 0.9302(15) 0.480(2) 0.066(3) 0.0902(15) Uani 0.275(8) 1 d D U P C 1
O6 O 0.9107(14) 0.312(3) 0.000(3) 0.0902(15) Uani 0.275(8) 1 d D U P C 1
O7 O 1.0069(10) 0.374(3) 0.012(3) 0.0902(15) Uani 0.275(8) 1 d D U P C 1
O8 O 0.9470(15) 0.338(3) 0.143(2) 0.0902(15) Uani 0.275(8) 1 d D U P C 1
Cl2 Cl 0.9525(7) 0.3816(15) 0.0440(13) 0.0902(15) Uani 0.275(8) 1 d D U P C 1
O5' O 0.8732(5) 0.4542(12) 0.0858(12) 0.0902(15) Uani 0.725(8) 1 d D U P C 2
O6' O 0.9232(6) 0.3041(11) 0.0318(12) 0.0902(15) Uani 0.725(8) 1 d D U P C 2
O7' O 0.9432(6) 0.4751(12) -0.0245(10) 0.0902(15) Uani 0.725(8) 1 d D U P C 2
O8' O 0.9590(6) 0.4070(14) 0.1500(10) 0.0902(15) Uani 0.725(8) 1 d D U P C 2
Cl2' Cl 0.9295(3) 0.4185(6) 0.0636(5) 0.0902(15) Uani 0.725(8) 1 d D U P C 2

loop_
_atom_site_aniso_label
_atom_site_aniso_U_11
_atom_site_aniso_U_22
_atom_site_aniso_U_33
_atom_site_aniso_U_23
_atom_site_aniso_U_13
_atom_site_aniso_U_12
C3 0.206(14) 0.17(2) 0.083(10) 0.035(11) 0.055(8) 0.061(12)
C2 0.199(14) 0.151(17) 0.092(10) 0.043(10) 0.047(8) 0.070(12)
C24 0.071(5) 0.072(5) 0.055(7) -0.002(5) 0.010(5) 0.020(4)
C31 0.061(4) 0.046(4) 0.022(4) 0.006(4) -0.009(3) 0.004(3)
C30 0.070(5) 0.061(5) 0.050(6) -0.009(5) -0.003(5) -0.008(4)
C20 0.120(8) 0.052(6) 0.044(6) 0.000(5) -0.003(6) 0.021(5)
C29 0.065(5) 0.058(5) 0.058(7) -0.002(5) -0.001(5) -0.013(4)
C21 0.111(8) 0.070(7) 0.057(8) -0.010(6) -0.001(6) 0.035(5)
C25 0.068(5) 0.084(7) 0.077(9) 0.010(7) 0.007(6) 0.018(4)
C23 0.085(5) 0.069(5) 0.037(5) 0.005(4) 0.004(5) 0.021(4)
C26 0.063(6) 0.098(7) 0.125(15) -0.001(8) -0.001(7) 0.010(5)
C19 0.097(7) 0.052(5) 0.047(6) 0.004(5) 0.006(5) 0.016(4)
C5 0.169(8) 0.052(6) 0.070(6) 0.002(5) 0.062(5) 0.041(6)
C10 0.104(6) 0.046(5) 0.099(7) -0.011(5) 0.035(5) 0.012(5)
C13 0.138(7) 0.073(8) 0.036(5) -0.004(5) -0.009(5) 0.012(6)
C12 0.139(9) 0.075(9) 0.070(7) -0.010(7) -0.021(6) 0.016(7)
C22 0.102(8) 0.076(6) 0.072(9) -0.008(6) -0.007(7) 0.033(5)
C11 0.139(9) 0.102(11) 0.104(9) -0.004(8) -0.008(7) 0.024(8)
C14 0.138(7) 0.054(7) 0.036(5) -0.001(5) -0.005(5) 0.009(6)
C28 0.063(4) 0.060(5) 0.040(5) 0.012(4) 0.003(4) 0.002(4)
C6 0.162(8) 0.071(8) 0.087(7) 0.007(6) 0.057(6) 0.042(7)
C1 0.171(11) 0.101(11) 0.077(8) 0.008(8) 0.043(7) 0.047(9)
C16 0.156(10) 0.097(11) 0.049(7) 0.002(7) 0.007(6) -0.012(8)
C17 0.154(11) 0.075(9) 0.055(6) -0.005(6) 0.000(6) -0.017(8)
C18 0.143(9) 0.080(9) 0.046(6) -0.010(6) -0.008(6) -0.011(8)
C8 0.155(11) 0.100(12) 0.143(12) 0.023(10) 0.049(8) 0.017(9)
C27 0.062(5) 0.084(7) 0.087(10) 0.001(7) -0.003(5) -0.002(5)
C4 0.189(14) 0.105(12) 0.089(8) 0.032(8) 0.063(7) 0.059(10)
C9 0.118(8) 0.101(11) 0.139(12) 0.010(10) 0.029(7) 0.006(7)
C7 0.158(9) 0.090(10) 0.113(11) -0.001(8) 0.063(7) 0.039(8)
C15 0.156(10) 0.073(9) 0.038(6) -0.003(5) 0.002(6) 0.001(8)
N1 0.164(8) 0.070(7) 0.076(7) 0.008(6) 0.042(5) 0.038(6)
N2 0.133(6) 0.036(4) 0.078(6) -0.002(4) 0.039(5) 0.020(5)
N3 0.108(6) 0.066(6) 0.090(6) -0.012(5) 0.007(5) 0.013(5)
N4 0.101(5) 0.046(4) 0.046(4) -0.008(4) 0.003(4) 0.014(4)
N5 0.142(8) 0.067(7) 0.046(6) -0.001(5) -0.010(5) 0.005(6)
N6 0.090(5) 0.050(4) 0.051(5) 0.001(4) 0.004(4) 0.019(4)
N7 0.055(4) 0.060(4) 0.033(4) 0.009(3) 0.005(3) 0.010(3)
N8 0.057(4) 0.055(4) 0.047(5) 0.003(4) -0.001(4) -0.003(3)
N9 0.056(4) 0.045(4) 0.034(4) 0.001(3) -0.001(3) 0.002(3)
C32 0.062(6) 0.059(9) 0.085(19) -0.022(10) -0.008(6) 0.009(5)
C33 0.065(7) 0.055(9) 0.059(13) -0.008(9) -0.002(7) 0.014(6)
C34 0.063(8) 0.070(10) 0.081(17) -0.030(10) 0.001(8) 0.011(7)
C35 0.053(7) 0.064(8) 0.11(2) -0.024(10) -0.016(8) 0.023(6)
C36 0.055(7) 0.066(9) 0.18(3) -0.048(12) -0.004(10) 0.019(6)
N10 0.057(6) 0.055(7) 0.12(2) -0.024(9) -0.014(8) 0.016(5)
C32' 0.060(7) 0.024(12) 0.044(17) 0.017(11) -0.006(6) 0.002(6)
C33' 0.070(12) 0.026(13) 0.059(18) 0.013(13) 0.006(10) -0.002(9)
C34' 0.070(12) 0.022(14) 0.11(3) 0.007(16) 0.006(11) 0.004(10)
C35' 0.076(14) 0.08(3) 0.18(4) -0.05(3) -0.014(14) 0.016(12)
C36' 0.066(11) 0.09(3) 0.19(5) -0.06(4) -0.030(13) 0.021(11)
N10' 0.065(10) 0.032(12) 0.071(19) 0.004(13) -0.022(10) 0.009(8)
Zn1 0.0674(9) 0.0564(8) 0.0970(14) -0.0257(11) -0.0205(10) 0.0175(7)
O1 0.0896(19) 0.093(2) 0.100(3) 0.014(2) -0.016(2) 0.0176(18)
O2 0.0896(19) 0.093(2) 0.100(3) 0.014(2) -0.016(2) 0.0176(18)
O3 0.0896(19) 0.093(2) 0.100(3) 0.014(2) -0.016(2) 0.0176(18)
O4 0.0896(19) 0.093(2) 0.100(3) 0.014(2) -0.016(2) 0.0176(18)
Cl1 0.0896(19) 0.093(2) 0.100(3) 0.014(2) -0.016(2) 0.0176(18)
O1' 0.0896(19) 0.093(2) 0.100(3) 0.014(2) -0.016(2) 0.0176(18)
O2' 0.0896(19) 0.093(2) 0.100(3) 0.014(2) -0.016(2) 0.0176(18)
O3' 0.0896(19) 0.093(2) 0.100(3) 0.014(2) -0.016(2) 0.0176(18)
O4' 0.0896(19) 0.093(2) 0.100(3) 0.014(2) -0.016(2) 0.0176(18)
Cl1' 0.0896(19) 0.093(2) 0.100(3) 0.014(2) -0.016(2) 0.0176(18)
O5 0.082(3) 0.115(4) 0.073(3) 0.014(3) -0.018(2) -0.005(3)
O6 0.082(3) 0.115(4) 0.073(3) 0.014(3) -0.018(2) -0.005(3)
O7 0.082(3) 0.115(4) 0.073(3) 0.014(3) -0.018(2) -0.005(3)
O8 0.082(3) 0.115(4) 0.073(3) 0.014(3) -0.018(2) -0.005(3)
Cl2 0.082(3) 0.115(4) 0.073(3) 0.014(3) -0.018(2) -0.005(3)
O5' 0.082(3) 0.115(4) 0.073(3) 0.014(3) -0.018(2) -0.005(3)
O6' 0.082(3) 0.115(4) 0.073(3) 0.014(3) -0.018(2) -0.005(3)
O7' 0.082(3) 0.115(4) 0.073(3) 0.014(3) -0.018(2) -0.005(3)
O8' 0.082(3) 0.115(4) 0.073(3) 0.014(3) -0.018(2) -0.005(3)
Cl2' 0.082(3) 0.115(4) 0.073(3) 0.014(3) -0.018(2) -0.005(3)

loop_
_atom_type_symbol
_atom_type_description
_atom_type_scat_dispersion_real
_atom_type_scat_dispersion_imag
_atom_type_scat_source
C C 0.0181 0.0091 'International Tables Vol C Tables 4.2.6.8 and 6.1.1.4'
H H 0.0000 0.0000 'International Tables Vol C Tables 4.2.6.8 and 6.1.1.4'
N N 0.0311 0.0180 'International Tables Vol C Tables 4.2.6.8 and 6.1.1.4'
O O 0.0492 0.0322 'International Tables Vol C Tables 4.2.6.8 and 6.1.1.4'
Cl Cl 0.3639 0.7018 'International Tables Vol C Tables 4.2.6.8 and 6.1.1.4'
Zn Zn -1.5491 0.6778 'International Tables Vol C Tables 4.2.6.8 and 6.1.1.4'

loop_
_geom_angle_atom_site_label_1
_geom_angle_atom_site_label_2
_geom_angle_atom_site_label_3
_geom_angle
C2 C3 C4 119(2)
C2 C3 H1A 120.4
C4 C3 H1A 120.4
C3 C2 C1 120(3)
C3 C2 H2A 120.0
C1 C2 H2A 120.0
N7 C24 C25 120.3(12)
N7 C24 C23 113.3(10)
C25 C24 C23 126.3(11)
N9 C31 C30 109.4(9)
N9 C31 C32' 123.4(13)
C30 C31 C32' 127.2(13)
N9 C31 C32 126.3(10)
C30 C31 C32 124.0(10)
C29 C30 C31 104.2(11)
C29 C30 H006 127.9
C31 C30 H006 127.9
C19 C20 C21 113.9(14)
C19 C20 H007 123.1
C21 C20 H007 123.1
C30 C29 N8 110.1(11)
C30 C29 H009 125.0
N8 C29 H009 125.0
C22 C21 C20 120.6(13)
C22 C21 H011 119.7
C20 C21 H011 119.7
C26 C25 C24 118.3(13)
C26 C25 H014 120.8
C24 C25 H014 120.8
N6 C23 C22 119.8(13)
N6 C23 C24 116.7(10)
C22 C23 C24 123.5(12)
C25 C26 C27 121.9(14)
C25 C26 H016 119.0
C27 C26 H016 119.0
N6 C19 C20 125.4(13)
N6 C19 H017 117.3
C20 C19 H017 117.3
N1 C5 C4 121(2)
N1 C5 C6 116.4(16)
C4 C5 C6 122(2)
N2 C10 N3 117.1(14)
N2 C10 C9 134.3(18)
N3 C10 C9 108.4(19)
N4 C13 C12 110.0(16)
N4 C13 C14 119.7(14)
C12 C13 C14 130.2(14)
C13 C12 C11 106.7(16)
C13 C12 H024 126.6
C11 C12 H024 126.6
C21 C22 C23 120.7(14)
C21 C22 H025 119.6
C23 C22 H025 119.6
C12 C11 N3 104.6(17)
C12 C11 H026 127.7
N3 C11 H026 127.7
N5 C14 C15 123.6(17)
N5 C14 C13 115.5(13)
C15 C14 C13 120.9(15)
N7 C28 C27 124.2(12)
N7 C28 N8 112.8(9)
C27 C28 N8 122.8(12)
C7 C6 N2 118(2)
C7 C6 C5 124(2)
N2 C6 C5 117.2(19)
N1 C1 C2 121(2)
N1 C1 H031 119.3
C2 C1 H031 119.3
C15 C16 C17 119.6(17)
C15 C16 H032 120.2
C17 C16 H032 120.2
C16 C17 C18 116.8(19)
C16 C17 H033 121.6
C18 C17 H033 121.6
N5 C18 C17 126.3(17)
N5 C18 H035 116.8
C17 C18 H035 116.8
C9 C8 C7 118(2)
C9 C8 H037 121.2
C7 C8 H037 121.2
C26 C27 C28 116.4(14)
C26 C27 H038 121.8
C28 C27 H038 121.8
C5 C4 C3 118(2)
C5 C4 H040 120.9
C3 C4 H040 120.9
C8 C9 C10 106(2)
C8 C9 H041 126.8
C10 C9 H041 126.8
C6 C7 C8 123(2)
C6 C7 H044 118.5
C8 C7 H044 118.5
C16 C15 C14 119.0(18)
C16 C15 H047 120.5
C14 C15 H047 120.5
C1 N1 C5 119.7(18)
C1 N1 Zn1 127.1(14)
C5 N1 Zn1 112.8(13)
C10 N2 C6 119.7(18)
C10 N2 Zn1 117.1(11)
C6 N2 Zn1 122.7(15)
N4 N3 C10 116.9(14)
N4 N3 C11 108.6(14)
C10 N3 C11 134.5(17)
N3 N4 C13 110.1(13)
N3 N4 Zn1 115.4(9)
C13 N4 Zn1 134.4(11)
C18 N5 C14 114.4(13)
C23 N6 C19 119.5(11)
C23 N6 Zn1 114.4(9)
C19 N6 Zn1 125.9(9)
C28 N7 C24 118.5(10)
C28 N7 Zn1 121.7(7)
C24 N7 Zn1 119.8(8)
C29 N8 N9 111.9(10)
C29 N8 C28 129.9(10)
N9 N8 C28 118.0(9)
N8 N9 C31 104.5(8)
N8 N9 Zn1 113.4(6)
C31 N9 Zn1 142.0(7)
C33 C32 N10 120.0
C33 C32 C31 123.4(9)
N10 C32 C31 116.2(9)
C32 C33 C34 120.0
C32 C33 H146 120.0
C34 C33 H146 120.0
C35 C34 C33 120.0
C35 C34 H147 120.0
C33 C34 H147 120.0
C34 C35 C36 120.0
C34 C35 H148 120.0
C36 C35 H148 120.0
N10 C36 C35 120.0
N10 C36 H149 120.0
C35 C36 H149 120.0
C36 N10 C32 120.0
C33' C32' N10' 120.0
C33' C32' C31 123.9(15)
N10' C32' C31 116.0(15)
C34' C33' C32' 120.0
C34' C33' H156 120.0
C32' C33' H156 120.0
C33' C34' C35' 120.0
C33' C34' H157 120.0
C35' C34' H157 120.0
C36' C35' C34' 120.0
C36' C35' H158 120.0
C34' C35' H158 120.0
C35' C36' N10' 120.0
C35' C36' H159 120.0
N10' C36' H159 120.0
C36' N10' C32' 120.0
N7 Zn1 N4 132.1(4)
N7 Zn1 N2 153.0(4)
N4 Zn1 N2 73.2(5)
N7 Zn1 N9 74.1(3)
N4 Zn1 N9 107.1(3)
N2 Zn1 N9 110.8(4)
N7 Zn1 N6 75.4(4)
N4 Zn1 N6 92.0(4)
N2 Zn1 N6 97.2(4)
N9 Zn1 N6 149.5(4)
N7 Zn1 N1 83.9(5)
N4 Zn1 N1 143.4(6)
N2 Zn1 N1 70.2(6)
N9 Zn1 N1 86.9(4)
N6 Zn1 N1 91.7(4)
O3 Cl1 O2 112(2)
O3 Cl1 O4 115(3)
O2 Cl1 O4 111(2)
O3 Cl1 O1 108(3)
O2 Cl1 O1 111(3)
O4 Cl1 O1 98(2)
O1' Cl1' O4' 106.6(14)
O1' Cl1' O3' 122.5(17)
O4' Cl1' O3' 111.9(14)
O1' Cl1' O2' 105.3(14)
O4' Cl1' O2' 104.8(14)
O3' Cl1' O2' 104.1(13)
O7 Cl2 O5 119(2)
O7 Cl2 O8 110(2)
O5 Cl2 O8 97(2)
O7 Cl2 O6 118(2)
O5 Cl2 O6 113(2)
O8 Cl2 O6 94(2)
O8' Cl2' O7' 130.3(10)
O8' Cl2' O5' 109.3(10)
O7' Cl2' O5' 102.7(9)
O8' Cl2' O6' 100.6(10)
O7' Cl2' O6' 106.1(10)
O5' Cl2' O6' 105.9(9)

loop_
_geom_bond_atom_site_label_1
_geom_bond_atom_site_label_2
_geom_bond_distance
C3 C2 1.28(3)
C3 C4 1.46(4)
C3 H1A 0.9300
C2 C1 1.47(3)
C2 H2A 0.9300
C24 N7 1.347(14)
C24 C25 1.390(17)
C24 C23 1.494(19)
C31 N9 1.341(13)
C31 C30 1.429(15)
C31 C32' 1.437(16)
C31 C32 1.447(12)
C30 C29 1.311(17)
C30 H006 0.9300
C20 C19 1.384(18)
C20 C21 1.44(2)
C20 H007 0.9300
C29 N8 1.314(15)
C29 H009 0.9300
C21 C22 1.31(2)
C21 H011 0.9300
C25 C26 1.34(2)
C25 H014 0.9300
C23 N6 1.317(16)
C23 C22 1.417(18)
C26 C27 1.35(2)
C26 H016 0.9300
C19 N6 1.319(17)
C19 H017 0.9300
C5 N1 1.35(2)
C5 C4 1.39(2)
C5 C6 1.43(3)
C10 N2 1.24(2)
C10 N3 1.39(2)
C10 C9 1.47(2)
C13 N4 1.376(18)
C13 C12 1.41(2)
C13 C14 1.45(2)
C12 C11 1.43(3)
C12 H024 0.9300
C22 H025 0.9300
C11 N3 1.50(2)
C11 H026 0.9300
C14 N5 1.336(19)
C14 C15 1.398(19)
C28 N7 1.302(15)
C28 C27 1.370(17)
C28 N8 1.437(15)
C6 C7 1.27(3)
C6 N2 1.33(2)
C1 N1 1.31(3)
C1 H031 0.9300
C16 C15 1.34(3)
C16 C17 1.35(3)
C16 H032 0.9300
C17 C18 1.40(2)
C17 H033 0.9300
C18 N5 1.30(2)
C18 H035 0.9300
C8 C9 1.39(3)
C8 C7 1.60(3)
C8 H037 0.9300
C27 H038 0.9300
C4 H040 0.9300
C9 H041 0.9300
C7 H044 0.9300
C15 H047 0.9300
N1 Zn1 2.421(16)
N2 Zn1 2.161(14)
N3 N4 1.324(17)
N4 Zn1 2.122(11)
N6 Zn1 2.205(9)
N7 Zn1 2.076(9)
N8 N9 1.336(12)
N9 Zn1 2.187(9)
C32 C33 1.3900
C32 N10 1.3900
C33 C34 1.3900
C33 H146 0.9300
C34 C35 1.3900
C34 H147 0.9300
C35 C36 1.3900
C35 H148 0.9300
C36 N10 1.3900
C36 H149 0.9300
C32' C33' 1.3900
C32' N10' 1.3900
C33' C34' 1.3900
C33' H156 0.9300
C34' C35' 1.3900
C34' H157 0.9300
C35' C36' 1.3900
C35' H158 0.9300
C36' N10' 1.3900
C36' H159 0.9300
O1 Cl1 1.40(2)
O2 Cl1 1.38(2)
O3 Cl1 1.37(2)
O4 Cl1 1.40(2)
O1' Cl1' 1.362(17)
O2' Cl1' 1.441(17)
O3' Cl1' 1.397(17)
O4' Cl1' 1.386(17)
O5 Cl2 1.37(2)
O6 Cl2 1.43(2)
O7 Cl2 1.33(2)
O8 Cl2 1.43(2)
O5' Cl2' 1.407(13)
O6' Cl2' 1.508(15)
O7' Cl2' 1.400(13)
O8' Cl2' 1.336(13)

loop_
_geom_torsion_atom_site_label_1
_geom_torsion_atom_site_label_2
_geom_torsion_atom_site_label_3
_geom_torsion_atom_site_label_4
_geom_torsion
C4 C3 C2 C1 2(4)
N9 C31 C30 C29 1.2(13)
C32' C31 C30 C29 178.8(17)
C32 C31 C30 C29 175.0(14)
C31 C30 C29 N8 -1.0(14)
C19 C20 C21 C22 0(2)
N7 C24 C25 C26 -4(2)
C23 C24 C25 C26 179.6(15)
N7 C24 C23 N6 5.6(16)
C25 C24 C23 N6 -177.7(14)
N7 C24 C23 C22 -174.1(12)
C25 C24 C23 C22 3(2)
C24 C25 C26 C27 1(3)
C21 C20 C19 N6 2(2)
N4 C13 C12 C11 -0.2(18)
C14 C13 C12 C11 176.8(16)
C20 C21 C22 C23 -3(2)
N6 C23 C22 C21 4(2)
C24 C23 C22 C21 -175.9(14)
C13 C12 C11 N3 -0.6(18)
N4 C13 C14 N5 -6(2)
C12 C13 C14 N5 177.0(15)
N4 C13 C14 C15 171.0(13)
C12 C13 C14 C15 -6(3)
N1 C5 C6 C7 179.8(16)
C4 C5 C6 C7 7(3)
N1 C5 C6 N2 -6(2)
C4 C5 C6 N2 -178.3(14)
C3 C2 C1 N1 1(4)
C15 C16 C17 C18 5(3)
C16 C17 C18 N5 -3(3)
C25 C26 C27 C28 4(3)
N7 C28 C27 C26 -6(2)
N8 C28 C27 C26 178.2(14)
N1 C5 C4 C3 8(3)
C6 C5 C4 C3 -179.8(18)
C2 C3 C4 C5 -6(4)
C7 C8 C9 C10 0(2)
N2 C10 C9 C8 7(3)
N3 C10 C9 C8 -178.5(15)
N2 C6 C7 C8 5(3)
C5 C6 C7 C8 179.1(16)
C9 C8 C7 C6 -5(3)
C17 C16 C15 C14 -5(3)
N5 C14 C15 C16 4(2)
C13 C14 C15 C16 -173.4(15)
C2 C1 N1 C5 1(3)
C2 C1 N1 Zn1 172.5(15)
C4 C5 N1 C1 -5(2)
C6 C5 N1 C1 -178.1(15)
C4 C5 N1 Zn1 -178.0(13)
C6 C5 N1 Zn1 9.2(16)
N3 C10 N2 C6 177.9(12)
C9 C10 N2 C6 -8(2)
N3 C10 N2 Zn1 5.7(16)
C9 C10 N2 Zn1 179.4(14)
C7 C6 N2 C10 1(2)
C5 C6 N2 C10 -173.7(12)
C7 C6 N2 Zn1 173.0(13)
C5 C6 N2 Zn1 -1.9(18)
N2 C10 N3 N4 -4.4(18)
C9 C10 N3 N4 -179.7(12)
N2 C10 N3 C11 175.8(14)
C9 C10 N3 C11 1(2)
C12 C11 N3 N4 1.3(17)
C12 C11 N3 C10 -179.0(14)
C10 N3 N4 C13 178.7(11)
C11 N3 N4 C13 -1.4(15)
C10 N3 N4 Zn1 0.9(14)
C11 N3 N4 Zn1 -179.2(9)
C12 C13 N4 N3 1.1(16)
C14 C13 N4 N3 -176.3(12)
C12 C13 N4 Zn1 178.3(9)
C14 C13 N4 Zn1 1(2)
C17 C18 N5 C14 1(2)
C15 C14 N5 C18 -1(2)
C13 C14 N5 C18 175.8(14)
C22 C23 N6 C19 -2.1(19)
C24 C23 N6 C19 178.2(11)
C22 C23 N6 Zn1 172.6(10)
C24 C23 N6 Zn1 -7.1(14)
C20 C19 N6 C23 -1(2)
C20 C19 N6 Zn1 -175.4(10)
C27 C28 N7 C24 2.7(17)
N8 C28 N7 C24 179.0(10)
C27 C28 N7 Zn1 -176.9(11)
N8 C28 N7 Zn1 -0.6(13)
C25 C24 N7 C28 2.3(18)
C23 C24 N7 C28 179.3(10)
C25 C24 N7 Zn1 -178.0(10)
C23 C24 N7 Zn1 -1.1(14)
C30 C29 N8 N9 0.4(15)
C30 C29 N8 C28 -173.3(11)
N7 C28 N8 C29 175.4(11)
C27 C28 N8 C29 -8.3(19)
N7 C28 N8 N9 2.0(14)
C27 C28 N8 N9 178.4(12)
C29 N8 N9 C31 0.3(12)
C28 N8 N9 C31 174.8(9)
C29 N8 N9 Zn1 -176.8(8)
C28 N8 N9 Zn1 -2.3(11)
C30 C31 N9 N8 -0.9(11)
C32' C31 N9 N8 -178.6(15)
C32 C31 N9 N8 -174.6(13)
C30 C31 N9 Zn1 174.9(9)
C32' C31 N9 Zn1 -3(2)
C32 C31 N9 Zn1 1.2(19)
N9 C31 C32 C33 -172.8(12)
C30 C31 C32 C33 14(2)
C32' C31 C32 C33 -123(20)
N9 C31 C32 N10 14.2(19)
C30 C31 C32 N10 -158.6(14)
C32' C31 C32 N10 64(19)
N10 C32 C33 C34 0.0
C31 C32 C33 C34 -172.8(17)
C32 C33 C34 C35 0.0
C33 C34 C35 C36 0.0
C34 C35 C36 N10 0.0
C35 C36 N10 C32 0.0
C33 C32 N10 C36 0.0
C31 C32 N10 C36 173.3(16)
N9 C31 C32' C33' 164.0(16)
C30 C31 C32' C33' -13(2)
C32 C31 C32' C33' 31(19)
N9 C31 C32' N10' -20(3)
C30 C31 C32' N10' 163(2)
C32 C31 C32' N10' -153(21)
N10' C32' C33' C34' 0.0
C31 C32' C33' C34' 176(3)
C32' C33' C34' C35' 0.0
C33' C34' C35' C36' 0.0
C34' C35' C36' N10' 0.0
C35' C36' N10' C32' 0.0
C33' C32' N10' C36' 0.0
C31 C32' N10' C36' -176(3)
